data_4331339
loop_
_publ_author_name
'Trevor V. Blankenship'
'Adrian Lita'
'Susan E. Latturner'

_publ_contact_author_address
;
 Department of Chemistry and Biochemistry
 Florida State University
 Tallahassee, FL  32306
;
_publ_contact_author_email latturne@chem.fsu.edu
_publ_contact_author_fax 8506448281
_publ_contact_author_name 'Prof. Susan E. Latturner'
_publ_contact_author_phone 8506444047
_publ_section_title
;
 Ca11E3C8 (E = Sn, Pb): New Complex Carbide Zintl Phases Grown from Ca/Li
 Flux
;
_journal_name_full 'Inorganic Chemistry'
_journal_page_first 13345
_journal_page_last 13350
_journal_paper_doi 10.1021/ic3020833
_journal_volume 51
_journal_year 2012
_chemical_formula_sum 'C8 Ca11 Sn3'
_chemical_formula_weight 893.03
_chemical_name_systematic
; 
 ? 
;
_space_group_IT_number 14
_symmetry_cell_setting monoclinic
_symmetry_space_group_name_Hall '-P 2ybc'
_symmetry_space_group_name_H-M 'P 1 21/c 1'
_atom_sites_solution_hydrogens none
_atom_sites_solution_primary direct
_atom_sites_solution_secondary difmap
_audit_creation_method SHELXL-97
_cell_angle_alpha 90.00
_cell_angle_beta 105.6490(10)
_cell_angle_gamma 90.00
_cell_formula_units_Z 4
_cell_length_a 13.1877(9)
_cell_length_b 10.6915(7)
_cell_length_c 14.2148(9)
_cell_measurement_temperature 296(2)
_cell_volume 1929.9(2)
_computing_cell_refinement 'Saint (Bruker, 2008)'
_computing_data_collection 'APEX2 (Bruker, 2008)'
_computing_data_reduction 'Saint (Bruker, 2008)'
_computing_structure_refinement 'SHELXL-97 (Sheldrick, 2008)'
_computing_structure_solution 'SHELXS-97 (Sheldrick, 2008)'
_diffrn_ambient_temperature 296(2)
_diffrn_measured_fraction_theta_full 0.939
_diffrn_measured_fraction_theta_max 0.939
_diffrn_radiation_monochromator graphite
_diffrn_radiation_source 'fine-focus sealed tube'
_diffrn_radiation_type MoK\a
_diffrn_radiation_wavelength 0.71073
_diffrn_reflns_av_R_equivalents 0.0291
_diffrn_reflns_av_sigmaI/netI 0.0223
_diffrn_reflns_limit_h_max 16
_diffrn_reflns_limit_h_min -16
_diffrn_reflns_limit_k_max 13
_diffrn_reflns_limit_k_min -13
_diffrn_reflns_limit_l_max 18
_diffrn_reflns_limit_l_min -18
_diffrn_reflns_number 21072
_diffrn_reflns_theta_full 28.20
_diffrn_reflns_theta_max 28.20
_diffrn_reflns_theta_min 1.60
_exptl_absorpt_coefficient_mu 6.759
_exptl_absorpt_correction_T_max 0.259
_exptl_absorpt_correction_T_min 0.049
_exptl_absorpt_correction_type multi-scan
_exptl_absorpt_process_details 'SADABS (Bruker, 2008)'
_exptl_crystal_colour black
_exptl_crystal_density_diffrn 3.073
_exptl_crystal_description chunk
_exptl_crystal_F_000 1672
_exptl_crystal_size_max 0.5
_exptl_crystal_size_mid 0.4
_exptl_crystal_size_min 0.2
_refine_diff_density_max 0.780
_refine_diff_density_min -0.640
_refine_diff_density_rms 0.163
_refine_ls_extinction_coef 0.00151(5)
_refine_ls_extinction_expression Fc^*^=kFc[1+0.001xFc^2^\l^3^/sin(2\q)]^-1/4^
_refine_ls_extinction_method SHELXL
_refine_ls_goodness_of_fit_ref 1.242
_refine_ls_hydrogen_treatment none
_refine_ls_matrix_type full
_refine_ls_number_parameters 200
_refine_ls_number_reflns 4463
_refine_ls_number_restraints 0
_refine_ls_restrained_S_all 1.242
_refine_ls_R_factor_all 0.0202
_refine_ls_R_factor_gt 0.0190
_refine_ls_shift/su_max 0.002
_refine_ls_shift/su_mean 0.000
_refine_ls_structure_factor_coef Fsqd
_refine_ls_weighting_details 'calc w=1/[\s^2^(Fo^2^)+(0.0106P)^2^+2.2212P] where P=(Fo^2^+2Fc^2^)/3'
_refine_ls_weighting_scheme calc
_refine_ls_wR_factor_gt 0.0425
_refine_ls_wR_factor_ref 0.0429
_reflns_number_gt 4319
_reflns_number_total 4463
_reflns_threshold_expression >2sigma(I)
_cod_data_source_file ic3020833_si_002_2.cif
_cod_data_source_block ca11sn3c8
_cod_database_code 4331339

loop_
_symmetry_equiv_pos_as_xyz
'x, y, z'
'-x, y+1/2, -z+1/2'
'-x, -y, -z'
'x, -y-1/2, z-1/2'

loop_
_atom_site_label
_atom_site_type_symbol
_atom_site_fract_x
_atom_site_fract_y
_atom_site_fract_z
_atom_site_U_iso_or_equiv
_atom_site_adp_type
_atom_site_occupancy
_atom_site_symmetry_multiplicity
_atom_site_calc_flag
Sn1 Sn 0.134488(13) 0.518226(16) 0.416366(12) 0.00759(5) Uani 1 1 d
Sn2 Sn 0.144280(13) 0.019099(16) 0.400100(12) 0.00727(5) Uani 1 1 d
Sn3 Sn 0.502100(12) 0.248789(15) 0.000673(11) 0.00685(5) Uani 1 1 d
Ca1 Ca 0.01834(4) 0.75387(5) 0.27375(4) 0.00983(10) Uani 1 1 d
Ca2 Ca 0.02543(4) 0.27005(5) 0.48563(4) 0.00894(10) Uani 1 1 d
Ca3 Ca 0.10591(4) 0.50387(4) 0.14584(4) 0.00957(10) Uani 1 1 d
Ca4 Ca 0.14247(4) 0.00360(4) 0.16427(4) 0.00806(10) Uani 1 1 d
Ca5 Ca 0.26117(4) 0.70101(5) 0.03885(4) 0.01150(11) Uani 1 1 d
Ca6 Ca 0.26604(4) 0.30335(5) 0.34284(4) 0.01233(11) Uani 1 1 d
Ca7 Ca 0.30576(4) 0.34280(5) 0.07150(4) 0.00956(10) Uani 1 1 d
Ca8 Ca 0.39042(4) 0.00662(4) 0.09261(4) 0.00869(10) Uani 1 1 d
Ca9 Ca 0.50430(4) 0.24757(5) 0.26940(4) 0.00995(10) Uani 1 1 d
Ca10 Ca 0.60945(4) 0.49289(4) 0.14662(4) 0.00823(10) Uani 1 1 d
Ca11 Ca 0.70252(4) 0.16284(5) 0.17078(4) 0.01023(11) Uani 1 1 d
C1 C 0.67900(18) 0.3456(2) 0.29661(17) 0.0077(5) Uani 1 1 d
C2 C 0.22681(19) 0.7953(2) 0.18327(17) 0.0074(5) Uani 1 1 d
C3 C 0.13352(19) 0.7391(2) 0.15870(17) 0.0078(5) Uani 1 1 d
C4 C 0.14035(19) 0.2699(2) 0.15817(17) 0.0078(5) Uani 1 1 d
C5 C 0.2322(2) 0.2105(2) 0.18021(17) 0.0076(5) Uani 1 1 d
C6 C 0.32602(18) 0.1578(2) 0.20861(17) 0.0077(5) Uani 1 1 d
C7 C 0.4285(2) 0.4921(2) 0.2349(2) 0.0155(6) Uani 1 1 d
C8 C 0.3405(3) 0.5159(4) 0.2029(3) 0.0390(9) Uani 1 1 d

loop_
_atom_site_aniso_label
_atom_site_aniso_U_11
_atom_site_aniso_U_22
_atom_site_aniso_U_33
_atom_site_aniso_U_23
_atom_site_aniso_U_13
_atom_site_aniso_U_12
Sn1 0.00725(9) 0.00821(9) 0.00783(9) 0.00082(6) 0.00291(7) 0.00023(6)
Sn2 0.00610(9) 0.00919(9) 0.00620(9) -0.00055(6) 0.00110(6) 0.00011(6)
Sn3 0.00541(9) 0.00868(9) 0.00640(9) 0.00001(6) 0.00151(7) 0.00033(6)
Ca1 0.0096(2) 0.0126(3) 0.0091(2) 0.00090(18) 0.00566(19) 0.00125(18)
Ca2 0.0091(2) 0.0107(2) 0.0055(2) 0.00008(18) -0.00055(18) -0.00012(19)
Ca3 0.0096(2) 0.0064(2) 0.0127(3) 0.00025(18) 0.0030(2) 0.00003(17)
Ca4 0.0077(2) 0.0067(2) 0.0094(2) 0.00058(17) 0.00169(19) 0.00014(17)
Ca5 0.0118(2) 0.0144(3) 0.0103(2) -0.00537(19) 0.0064(2) -0.0050(2)
Ca6 0.0121(2) 0.0158(3) 0.0072(2) -0.00372(19) -0.00064(19) 0.0064(2)
Ca7 0.0095(2) 0.0117(2) 0.0082(2) 0.00297(18) 0.00351(18) 0.00252(19)
Ca8 0.0109(2) 0.0078(2) 0.0083(2) -0.00023(17) 0.00417(19) -0.00051(18)
Ca9 0.0076(2) 0.0115(3) 0.0103(2) -0.00065(18) 0.00168(19) -0.00307(18)
Ca10 0.0096(2) 0.0076(2) 0.0071(2) -0.00003(17) 0.00160(19) -0.00056(17)
Ca11 0.0098(2) 0.0129(2) 0.0071(2) -0.00164(18) 0.00078(18) 0.00361(19)
C1 0.0082(11) 0.0083(11) 0.0067(11) 0.0003(9) 0.0018(9) -0.0006(9)
C2 0.0126(12) 0.0061(11) 0.0048(11) 0.0000(8) 0.0043(9) 0.0013(9)
C3 0.0080(11) 0.0095(11) 0.0067(11) 0.0011(9) 0.0032(9) -0.0001(9)
C4 0.0088(11) 0.0086(11) 0.0063(11) -0.0002(9) 0.0025(9) -0.0007(9)
C5 0.0132(12) 0.0057(11) 0.0053(11) -0.0008(8) 0.0048(9) -0.0030(9)
C6 0.0094(11) 0.0078(11) 0.0061(11) -0.0006(8) 0.0027(9) -0.0008(9)
C7 0.0250(16) 0.0112(13) 0.0127(13) -0.0055(10) 0.0091(12) -0.0038(11)
C8 0.042(2) 0.041(2) 0.0296(19) -0.0236(16) 0.0025(17) 0.0091(17)

loop_
_atom_type_symbol
_atom_type_description
_atom_type_scat_dispersion_real
_atom_type_scat_dispersion_imag
_atom_type_scat_source
C C 0.0033 0.0016 'International Tables Vol C Tables 4.2.6.8 and 6.1.1.4'
Ca Ca 0.2262 0.3064 'International Tables Vol C Tables 4.2.6.8 and 6.1.1.4'
Sn Sn -0.6537 1.4246 'International Tables Vol C Tables 4.2.6.8 and 6.1.1.4'

loop_
_geom_angle_atom_site_label_1
_geom_angle_atom_site_label_2
_geom_angle_atom_site_label_3
_geom_angle
_geom_angle_site_symmetry_1
_geom_angle_site_symmetry_3
Ca11 Sn1 Ca6 74.850(15) 2_655 .
Ca11 Sn1 Ca2 155.482(14) 2_655 .
Ca6 Sn1 Ca2 80.741(15) . .
Ca11 Sn1 Ca1 68.997(13) 2_655 .
Ca6 Sn1 Ca1 122.760(14) . .
Ca2 Sn1 Ca1 128.630(14) . .
Ca11 Sn1 Ca4 125.994(13) 2_655 4_566
Ca6 Sn1 Ca4 113.976(13) . 4_566
Ca2 Sn1 Ca4 62.792(12) . 4_566
Ca1 Sn1 Ca4 123.070(13) . 4_566
Ca11 Sn1 Ca4 130.482(14) 2_655 2
Ca6 Sn1 Ca4 117.701(14) . 2
Ca2 Sn1 Ca4 64.122(12) . 2
Ca1 Sn1 Ca4 64.541(12) . 2
Ca4 Sn1 Ca4 94.100(12) 4_566 2
Ca11 Sn1 Ca2 111.935(14) 2_655 3_566
Ca6 Sn1 Ca2 173.036(14) . 3_566
Ca2 Sn1 Ca2 92.409(13) . 3_566
Ca1 Sn1 Ca2 62.732(12) . 3_566
Ca4 Sn1 Ca2 61.129(11) 4_566 3_566
Ca4 Sn1 Ca2 59.506(12) 2 3_566
Ca11 Sn1 Ca8 72.669(13) 2_655 4_566
Ca6 Sn1 Ca8 71.916(13) . 4_566
Ca2 Sn1 Ca8 97.730(13) . 4_566
Ca1 Sn1 Ca8 131.584(13) . 4_566
Ca4 Sn1 Ca8 62.034(12) 4_566 4_566
Ca4 Sn1 Ca8 155.554(13) 2 4_566
Ca2 Sn1 Ca8 108.057(12) 3_566 4_566
Ca11 Sn1 Ca5 60.738(13) 2_655 4_576
Ca6 Sn1 Ca5 121.712(14) . 4_576
Ca2 Sn1 Ca5 134.609(13) . 4_576
Ca1 Sn1 Ca5 75.183(13) . 4_576
Ca4 Sn1 Ca5 71.864(12) 4_566 4_576
Ca4 Sn1 Ca5 119.576(12) 2 4_576
Ca2 Sn1 Ca5 62.627(12) 3_566 4_576
Ca8 Sn1 Ca5 60.604(12) 4_566 4_576
Ca11 Sn1 Ca3 60.705(12) 2_655 .
Ca6 Sn1 Ca3 63.473(12) . .
Ca2 Sn1 Ca3 109.946(12) . .
Ca1 Sn1 Ca3 60.459(12) . .
Ca4 Sn1 Ca3 172.728(12) 4_566 .
Ca4 Sn1 Ca3 81.751(12) 2 .
Ca2 Sn1 Ca3 120.702(12) 3_566 .
Ca8 Sn1 Ca3 121.350(12) 4_566 .
Ca5 Sn1 Ca3 115.377(12) 4_576 .
Ca7 Sn2 Ca5 75.724(15) 4_566 4_566
Ca7 Sn2 Ca3 129.095(14) 4_566 2_545
Ca5 Sn2 Ca3 112.940(14) 4_566 2_545
Ca7 Sn2 Ca4 128.333(13) 4_566 .
Ca5 Sn2 Ca4 117.020(13) 4_566 .
Ca3 Sn2 Ca4 93.716(14) 2_545 .
Ca7 Sn2 Ca2 69.030(13) 4_566 .
Ca5 Sn2 Ca2 122.684(14) 4_566 .
Ca3 Sn2 Ca2 64.745(13) 2_545 .
Ca4 Sn2 Ca2 120.289(12) . .
Ca7 Sn2 Ca10 73.425(13) 4_566 2_645
Ca5 Sn2 Ca10 74.901(12) 4_566 2_645
Ca3 Sn2 Ca10 156.810(14) 2_545 2_645
Ca4 Sn2 Ca10 64.045(12) . 2_645
Ca2 Sn2 Ca10 130.964(13) . 2_645
Ca7 Sn2 Ca1 154.426(14) 4_566 1_545
Ca5 Sn2 Ca1 78.702(15) 4_566 1_545
Ca3 Sn2 Ca1 62.310(12) 2_545 1_545
Ca4 Sn2 Ca1 64.847(12) . 1_545
Ca2 Sn2 Ca1 127.048(13) . 1_545
Ca10 Sn2 Ca1 99.956(12) 2_645 1_545
Ca7 Sn2 Ca6 62.081(13) 4_566 .
Ca5 Sn2 Ca6 125.964(14) 4_566 .
Ca3 Sn2 Ca6 119.497(13) 2_545 .
Ca4 Sn2 Ca6 72.620(12) . .
Ca2 Sn2 Ca6 72.644(13) . .
Ca10 Sn2 Ca6 62.289(12) 2_645 .
Ca1 Sn2 Ca6 137.350(13) 1_545 .
Ca7 Sn2 Ca3 62.067(13) 4_566 4_566
Ca5 Sn2 Ca3 61.941(12) 4_566 4_566
Ca3 Sn2 Ca3 77.932(15) 2_545 4_566
Ca4 Sn2 Ca3 169.557(13) . 4_566
Ca2 Sn2 Ca3 61.925(12) . 4_566
Ca10 Sn2 Ca3 123.288(13) 2_645 4_566
Ca1 Sn2 Ca3 105.323(12) 1_545 4_566
Ca6 Sn2 Ca3 116.884(12) . 4_566
Ca7 Sn2 Ca1 110.078(14) 4_566 2_545
Ca5 Sn2 Ca1 173.668(14) 4_566 2_545
Ca3 Sn2 Ca1 61.616(12) 2_545 2_545
Ca4 Sn2 Ca1 61.749(12) . 2_545
Ca2 Sn2 Ca1 59.028(12) . 2_545
Ca10 Sn2 Ca1 108.834(12) 2_645 2_545
Ca1 Sn2 Ca1 95.471(6) 1_545 2_545
Ca6 Sn2 Ca1 60.158(12) . 2_545
Ca3 Sn2 Ca1 117.993(12) 4_566 2_545
Ca7 Sn3 Ca11 115.365(14) . .
Ca7 Sn3 Ca9 122.583(13) . 4_565
Ca11 Sn3 Ca9 121.985(13) . 4_565
Ca7 Sn3 Ca6 64.978(14) . 4_565
Ca11 Sn3 Ca6 152.361(14) . 4_565
Ca9 Sn3 Ca6 65.882(13) 4_565 4_565
Ca7 Sn3 Ca5 150.907(14) . 3_665
Ca11 Sn3 Ca5 63.692(14) . 3_665
Ca9 Sn3 Ca5 64.714(13) 4_565 3_665
Ca6 Sn3 Ca5 130.588(14) 4_565 3_665
Ca7 Sn3 Ca10 78.741(14) . .
Ca11 Sn3 Ca10 68.634(13) . .
Ca9 Sn3 Ca10 119.069(13) 4_565 .
Ca6 Sn3 Ca10 133.987(14) 4_565 .
Ca5 Sn3 Ca10 74.125(13) 3_665 .
Ca7 Sn3 Ca8 69.279(13) . .
Ca11 Sn3 Ca8 81.161(14) . .
Ca9 Sn3 Ca8 120.823(13) 4_565 .
Ca6 Sn3 Ca8 73.223(13) 4_565 .
Ca5 Sn3 Ca8 134.610(14) 3_665 .
Ca10 Sn3 Ca8 120.100(13) . .
Ca7 Sn3 Ca8 144.449(13) . 3_655
Ca11 Sn3 Ca8 74.073(13) . 3_655
Ca9 Sn3 Ca8 61.161(12) 4_565 3_655
Ca6 Sn3 Ca8 90.836(14) 4_565 3_655
Ca5 Sn3 Ca8 64.641(13) 3_665 3_655
Ca10 Sn3 Ca8 133.362(14) . 3_655
Ca8 Sn3 Ca8 79.254(14) . 3_655
Ca7 Sn3 Ca10 72.354(13) . 3_665
Ca11 Sn3 Ca10 143.005(13) . 3_665
Ca9 Sn3 Ca10 60.955(12) 4_565 3_665
Ca6 Sn3 Ca10 64.625(13) 4_565 3_665
Ca5 Sn3 Ca10 91.896(13) 3_665 3_665
Ca10 Sn3 Ca10 78.455(14) . 3_665
Ca8 Sn3 Ca10 131.779(14) . 3_665
Ca8 Sn3 Ca10 122.100(13) 3_655 3_665
Ca7 Sn3 Ca9 58.074(12) . .
Ca11 Sn3 Ca9 57.322(12) . .
Ca9 Sn3 Ca9 178.974(15) 4_565 .
Ca6 Sn3 Ca9 115.098(12) 4_565 .
Ca5 Sn3 Ca9 114.310(12) 3_665 .
Ca10 Sn3 Ca9 60.086(12) . .
Ca8 Sn3 Ca9 60.036(12) . .
Ca8 Sn3 Ca9 118.866(12) 3_655 .
Ca10 Sn3 Ca9 119.033(12) 3_665 .
C3 Ca1 C4 162.86(8) . 2
C3 Ca1 Sn1 95.08(6) . .
C4 Ca1 Sn1 96.31(6) 2 .
C3 Ca1 Ca3 132.86(6) . 2
C4 Ca1 Ca3 46.69(6) 2 2
Sn1 Ca1 Ca3 124.010(18) . 2
C3 Ca1 Sn2 95.60(6) . 1_565
C4 Ca1 Sn2 94.31(6) 2 1_565
Sn1 Ca1 Sn2 102.825(15) . 1_565
Ca3 Ca1 Sn2 54.147(12) 2 1_565
C3 Ca1 Ca2 44.95(6) . 2
C4 Ca1 Ca2 117.99(6) 2 2
Sn1 Ca1 Ca2 125.633(17) . 2
Ca3 Ca1 Ca2 109.960(18) 2 2
Sn2 Ca1 Ca2 114.145(16) 1_565 2
C3 Ca1 Ca3 44.97(5) . .
C4 Ca1 Ca3 130.83(6) 2 .
Sn1 Ca1 Ca3 65.684(13) . .
Ca3 Ca1 Ca3 168.514(18) 2 .
Sn2 Ca1 Ca3 133.218(17) 1_565 .
Ca2 Ca1 Ca3 59.955(14) 2 .
C3 Ca1 Ca2 152.21(6) . 3_566
C4 Ca1 Ca2 44.59(5) 2 3_566
Sn1 Ca1 Ca2 62.455(12) . 3_566
Ca3 Ca1 Ca2 62.382(14) 2 3_566
Sn2 Ca1 Ca2 75.471(14) 1_565 3_566
Ca2 Ca1 Ca2 162.21(2) 2 3_566
Ca3 Ca1 Ca2 125.385(18) . 3_566
C3 Ca1 Ca4 126.82(6) . 2
C4 Ca1 Ca4 50.77(5) 2 2
Sn1 Ca1 Ca4 60.219(12) . 2
Ca3 Ca1 Ca4 97.314(17) 2 2
Sn2 Ca1 Ca4 133.513(17) 1_565 2
Ca2 Ca1 Ca4 109.868(18) 2 2
Ca3 Ca1 Ca4 82.208(16) . 2
Ca2 Ca1 Ca4 58.169(13) 3_566 2
C3 Ca1 Ca11 51.63(6) . 2_655
C4 Ca1 Ca11 144.69(6) 2 2_655
Sn1 Ca1 Ca11 53.238(11) . 2_655
Ca3 Ca1 Ca11 131.596(19) 2 2_655
Sn2 Ca1 Ca11 78.285(14) 1_565 2_655
Ca2 Ca1 Ca11 96.171(16) 2 2_655
Ca3 Ca1 Ca11 58.169(14) . 2_655
Ca2 Ca1 Ca11 100.578(17) 3_566 2_655
Ca4 Ca1 Ca11 111.432(18) 2 2_655
C3 Ca1 Ca4 50.04(5) . 1_565
C4 Ca1 Ca4 128.15(6) 2 1_565
Sn1 Ca1 Ca4 128.302(17) . 1_565
Ca3 Ca1 Ca4 83.374(16) 2 1_565
Sn2 Ca1 Ca4 55.297(12) 1_565 1_565
Ca2 Ca1 Ca4 59.799(14) 2 1_565
Ca3 Ca1 Ca4 94.887(16) . 1_565
Ca2 Ca1 Ca4 130.566(19) 3_566 1_565
Ca4 Ca1 Ca4 168.822(17) 2 1_565
Ca11 Ca1 Ca4 75.510(15) 2_655 1_565
C3 Ca1 Ca6 115.67(6) . 2
C4 Ca1 Ca6 47.30(5) 2 2
Sn1 Ca1 Ca6 128.528(17) . 2
Ca3 Ca1 Ca6 61.878(15) 2 2
Sn2 Ca1 Ca6 113.203(16) 1_565 2
Ca2 Ca1 Ca6 70.727(15) 2 2
Ca3 Ca1 Ca6 107.723(19) . 2
Ca2 Ca1 Ca6 91.865(16) 3_566 2
Ca4 Ca1 Ca6 68.317(15) 2 2
Ca11 Ca1 Ca6 165.051(19) 2_655 2
Ca4 Ca1 Ca6 102.634(17) 1_565 2
C3 Ca2 C4 155.09(8) 2_545 4_566
C3 Ca2 Sn1 101.33(6) 2_545 .
C4 Ca2 Sn1 103.21(6) 4_566 .
C3 Ca2 Sn2 88.19(5) 2_545 .
C4 Ca2 Sn2 90.00(5) 4_566 .
Sn1 Ca2 Sn2 104.009(15) . .
C3 Ca2 Ca4 140.90(6) 2_545 4_566
C4 Ca2 Ca4 52.69(6) 4_566 4_566
Sn1 Ca2 Ca4 61.531(13) . 4_566
Sn2 Ca2 Ca4 128.681(17) . 4_566
C3 Ca2 Ca1 44.74(5) 2_545 2_545
C4 Ca2 Ca1 150.75(6) 4_566 2_545
Sn1 Ca2 Ca1 72.121(13) . 2_545
Sn2 Ca2 Ca1 64.304(12) . 2_545
Ca4 Ca2 Ca1 133.541(19) 4_566 2_545
C3 Ca2 Ca3 45.13(5) 2_545 2_545
C4 Ca2 Ca3 116.57(6) 4_566 2_545
Sn1 Ca2 Ca3 132.265(17) . 2_545
Sn2 Ca2 Ca3 53.611(12) . 2_545
Ca4 Ca2 Ca3 166.204(19) 4_566 2_545
Ca1 Ca2 Ca3 60.229(14) 2_545 2_545
C3 Ca2 Sn1 87.29(5) 2_545 3_566
C4 Ca2 Sn1 89.50(5) 4_566 3_566
Sn1 Ca2 Sn1 87.592(13) . 3_566
Sn2 Ca2 Sn1 168.181(17) . 3_566
Ca4 Ca2 Sn1 58.918(12) 4_566 3_566
Ca1 Ca2 Sn1 118.556(16) 2_545 3_566
Ca3 Ca2 Sn1 116.587(17) 2_545 3_566
C3 Ca2 Ca4 51.09(5) 2_545 2
C4 Ca2 Ca4 142.38(6) 4_566 2
Sn1 Ca2 Ca4 61.042(12) . 2
Sn2 Ca2 Ca4 125.866(16) . 2
Ca4 Ca2 Ca4 91.705(17) 4_566 2
Ca1 Ca2 Ca4 61.601(14) 2_545 2
Ca3 Ca2 Ca4 96.190(17) 2_545 2
Sn1 Ca2 Ca4 57.881(12) 3_566 2
C3 Ca2 Ca1 116.61(6) 2_545 3_566
C4 Ca2 Ca1 44.37(5) 4_566 3_566
Sn1 Ca2 Ca1 122.148(17) . 3_566
Sn2 Ca2 Ca1 118.372(16) . 3_566
Ca4 Ca2 Ca1 61.455(14) 4_566 3_566
Ca1 Ca2 Ca1 160.97(2) 2_545 3_566
Ca3 Ca2 Ca1 104.965(18) 2_545 3_566
Sn1 Ca2 Ca1 54.814(11) 3_566 3_566
Ca4 Ca2 Ca1 112.060(18) 2 3_566
C3 Ca2 Ca3 115.77(6) 2_545 4_566
C4 Ca2 Ca3 43.50(5) 4_566 4_566
Sn1 Ca2 Ca3 138.486(18) . 4_566
Sn2 Ca2 Ca3 61.478(12) . 4_566
Ca4 Ca2 Ca3 95.889(17) 4_566 4_566
Ca1 Ca2 Ca3 122.523(18) 2_545 4_566
Ca3 Ca2 Ca3 73.105(17) 2_545 4_566
Sn1 Ca2 Ca3 111.083(16) 3_566 4_566
Ca4 Ca2 Ca3 159.92(2) 2 4_566
Ca1 Ca2 Ca3 56.908(14) 3_566 4_566
C3 Ca2 Ca7 138.38(6) 2_545 4_566
C4 Ca2 Ca7 49.99(5) 4_566 4_566
Sn1 Ca2 Ca7 83.413(14) . 4_566
Sn2 Ca2 Ca7 51.111(11) . 4_566
Ca4 Ca2 Ca7 77.694(15) 4_566 4_566
Ca1 Ca2 Ca7 100.945(17) 2_545 4_566
Ca3 Ca2 Ca7 102.047(17) 2_545 4_566
Sn1 Ca2 Ca7 134.328(16) 3_566 4_566
Ca4 Ca2 Ca7 143.333(19) 2 4_566
Ca1 Ca2 Ca7 93.655(16) 3_566 4_566
Ca3 Ca2 Ca7 56.715(13) 4_566 4_566
C4 Ca3 C3 161.88(8) . .
C4 Ca3 C8 82.58(9) . .
C3 Ca3 C8 79.60(9) . .
C4 Ca3 Sn2 102.72(6) . 2
C3 Ca3 Sn2 94.85(6) . 2
C8 Ca3 Sn2 173.39(6) . 2
C4 Ca3 Ca1 46.62(5) . 2_545
C3 Ca3 Ca1 143.76(6) . 2_545
C8 Ca3 Ca1 119.28(8) . 2_545
Sn2 Ca3 Ca1 63.543(13) 2 2_545
C4 Ca3 Ca11 110.09(6) . 2_655
C3 Ca3 Ca11 53.94(6) . 2_655
C8 Ca3 Ca11 45.29(6) . 2_655
Sn2 Ca3 Ca11 128.315(18) 2 2_655
Ca1 Ca3 Ca11 115.615(19) 2_545 2_655
C4 Ca3 Ca7 53.69(5) . .
C3 Ca3 Ca7 113.53(6) . .
C8 Ca3 Ca7 45.64(6) . .
Sn2 Ca3 Ca7 140.890(19) 2 .
Ca1 Ca3 Ca7 100.288(17) 2_545 .
Ca11 Ca3 Ca7 90.713(18) 2_655 .
C4 Ca3 Ca5 120.05(6) . .
C3 Ca3 Ca5 49.89(5) . .
C8 Ca3 Ca5 54.22(8) . .
Sn2 Ca3 Ca5 124.445(18) 2 .
Ca1 Ca3 Ca5 166.27(2) 2_545 .
Ca11 Ca3 Ca5 69.572(15) 2_655 .
Ca7 Ca3 Ca5 66.387(15) . .
C4 Ca3 Ca2 150.49(6) . 2
C3 Ca3 Ca2 44.86(6) . 2
C8 Ca3 Ca2 115.30(8) . 2
Sn2 Ca3 Ca2 61.646(12) 2 2
Ca1 Ca3 Ca2 125.18(2) 2_545 2
Ca11 Ca3 Ca2 98.704(17) 2_655 2
Ca7 Ca3 Ca2 121.642(18) . 2
Ca5 Ca3 Ca2 63.835(15) . 2
C4 Ca3 Ca1 140.66(6) . .
C3 Ca3 Ca1 44.51(5) . .
C8 Ca3 Ca1 106.36(6) . .
Sn2 Ca3 Ca1 67.037(13) 2 .
Ca1 Ca3 Ca1 99.253(14) 2_545 .
Ca11 Ca3 Ca1 62.158(15) 2_655 .
Ca7 Ca3 Ca1 151.59(2) . .
Ca5 Ca3 Ca1 94.374(17) . .
Ca2 Ca3 Ca1 59.815(14) 2 .
C4 Ca3 Sn2 86.09(5) . 4_565
C3 Ca3 Sn2 94.63(5) . 4_565
C8 Ca3 Sn2 82.09(7) . 4_565
Sn2 Ca3 Sn2 102.067(15) 2 4_565
Ca1 Ca3 Sn2 117.294(16) 2_545 4_565
Ca11 Ca3 Sn2 118.622(17) 2_655 4_565
Ca7 Ca3 Sn2 51.573(11) . 4_565
Ca5 Ca3 Sn2 52.344(11) . 4_565
Ca2 Ca3 Sn2 74.226(13) 2 4_565
Ca1 Ca3 Sn2 132.595(17) . 4_565
C4 Ca3 Ca2 43.65(5) . 4_565
C3 Ca3 Ca2 147.43(6) . 4_565
C8 Ca3 Ca2 107.89(6) . 4_565
Sn2 Ca3 Ca2 78.726(14) 2 4_565
Ca1 Ca3 Ca2 60.711(14) 2_545 4_565
Ca11 Ca3 Ca2 150.05(2) 2_655 4_565
Ca7 Ca3 Ca2 62.777(15) . 4_565
Ca5 Ca3 Ca2 108.056(18) . 4_565
Ca2 Ca3 Ca2 106.894(17) 2 4_565
Ca1 Ca3 Ca2 145.61(2) . 4_565
Sn2 Ca3 Ca2 56.596(11) 4_565 4_565
C2 Ca4 C5 127.00(9) 1_545 .
C2 Ca4 C1 27.64(7) 1_545 2_645
C5 Ca4 C1 99.36(8) . 2_645
C2 Ca4 C3 27.98(7) 1_545 1_545
C5 Ca4 C3 154.86(8) . 1_545
C1 Ca4 C3 55.60(7) 2_645 1_545
C2 Ca4 C4 154.76(8) 1_545 .
C5 Ca4 C4 27.79(7) . .
C1 Ca4 C4 127.14(7) 2_645 .
C3 Ca4 C4 176.18(8) 1_545 .
C2 Ca4 C6 99.58(8) 1_545 .
C5 Ca4 C6 27.52(7) . .
C1 Ca4 C6 71.95(7) 2_645 .
C3 Ca4 C6 127.55(7) 1_545 .
C4 Ca4 C6 55.28(7) . .
C2 Ca4 Sn2 93.08(6) 1_545 .
C5 Ca4 Sn2 89.43(6) . .
C1 Ca4 Sn2 92.98(5) 2_645 .
C3 Ca4 Sn2 93.81(5) 1_545 .
C4 Ca4 Sn2 88.76(5) . .
C6 Ca4 Sn2 88.50(5) . .
C2 Ca4 Sn1 86.58(5) 1_545 4_565
C5 Ca4 Sn1 92.02(6) . 4_565
C1 Ca4 Sn1 87.45(5) 2_645 4_565
C3 Ca4 Sn1 85.16(5) 1_545 4_565
C4 Ca4 Sn1 92.21(5) . 4_565
C6 Ca4 Sn1 93.10(5) . 4_565
Sn2 Ca4 Sn1 178.398(17) . 4_565
C2 Ca4 Sn1 118.16(6) 1_545 2_545
C5 Ca4 Sn1 114.56(6) . 2_545
C1 Ca4 Sn1 145.61(5) 2_645 2_545
C3 Ca4 Sn1 90.20(5) 1_545 2_545
C4 Ca4 Sn1 86.84(5) . 2_545
C6 Ca4 Sn1 142.07(5) . 2_545
Sn2 Ca4 Sn1 92.883(13) . 2_545
Sn1 Ca4 Sn1 85.901(12) 4_565 2_545
C2 Ca4 Ca2 142.13(6) 1_545 4_565
C5 Ca4 Ca2 64.10(6) . 4_565
C1 Ca4 Ca2 136.62(5) 2_645 4_565
C3 Ca4 Ca2 130.92(5) 1_545 4_565
C4 Ca4 Ca2 45.35(5) . 4_565
C6 Ca4 Ca2 86.76(5) . 4_565
Sn2 Ca4 Ca2 124.550(17) . 4_565
Sn1 Ca4 Ca2 55.678(12) 4_565 4_565
Sn1 Ca4 Ca2 61.577(12) 2_545 4_565
C2 Ca4 Ca2 68.21(6) 1_545 2_545
C5 Ca4 Ca2 149.95(6) . 2_545
C1 Ca4 Ca2 92.77(5) 2_645 2_545
C3 Ca4 Ca2 44.02(5) 1_545 2_545
C4 Ca4 Ca2 132.18(5) . 2_545
C6 Ca4 Ca2 151.02(5) . 2_545
Sn2 Ca4 Ca2 117.437(16) . 2_545
Sn1 Ca4 Ca2 60.990(12) 4_565 2_545
Sn1 Ca4 Ca2 54.837(12) 2_545 2_545
Ca2 Ca4 Ca2 88.296(17) 4_565 2_545
C2 Ca4 Ca10 66.54(6) 1_545 2_645
C5 Ca4 Ca10 69.49(6) . 2_645
C1 Ca4 Ca10 45.57(5) 2_645 2_645
C3 Ca4 Ca10 90.67(5) 1_545 2_645
C4 Ca4 Ca10 93.07(5) . 2_645
C6 Ca4 Ca10 46.70(5) . 2_645
Sn2 Ca4 Ca10 59.949(12) . 2_645
Sn1 Ca4 Ca10 121.242(16) 4_565 2_645
Sn1 Ca4 Ca10 152.815(17) 2_545 2_645
Ca2 Ca4 Ca10 133.047(18) 4_565 2_645
Ca2 Ca4 Ca10 134.329(17) 2_545 2_645
C2 Ca5 C3 29.10(8) . .
C2 Ca5 C1 28.65(8) . 2_655
C3 Ca5 C1 57.75(7) . 2_655
C2 Ca5 C8 74.04(8) . .
C3 Ca5 C8 76.08(9) . .
C1 Ca5 C8 75.55(8) 2_655 .
C2 Ca5 Sn2 131.13(6) . 4_565
C3 Ca5 Sn2 102.68(5) . 4_565
C1 Ca5 Sn2 157.77(5) 2_655 4_565
C8 Ca5 Sn2 90.17(7) . 4_565
C2 Ca5 Sn3 117.84(6) . 3_665
C3 Ca5 Sn3 146.89(5) . 3_665
C1 Ca5 Sn3 89.19(5) 2_655 3_665
C8 Ca5 Sn3 95.14(8) . 3_665
Sn2 Ca5 Sn3 109.293(15) 4_565 3_665
C2 Ca5 Ca11 130.63(6) . 3_665
C3 Ca5 Ca11 136.56(5) . 3_665
C1 Ca5 Ca11 115.02(5) 2_655 3_665
C8 Ca5 Ca11 147.10(8) . 3_665
Sn2 Ca5 Ca11 86.215(15) 4_565 3_665
Sn3 Ca5 Ca11 55.866(11) 3_665 3_665
C2 Ca5 Ca3 67.99(6) . .
C3 Ca5 Ca3 45.38(5) . .
C1 Ca5 Ca3 92.06(5) 2_655 .
C8 Ca5 Ca3 53.19(8) . .
Sn2 Ca5 Ca3 65.714(13) 4_565 .
Sn3 Ca5 Ca3 146.582(19) 3_665 .
Ca11 Ca5 Ca3 147.87(2) 3_665 .
C2 Ca5 Ca9 67.54(6) . 2_655
C3 Ca5 Ca9 93.21(5) . 2_655
C1 Ca5 Ca9 43.66(5) 2_655 2_655
C8 Ca5 Ca9 56.82(8) . 2_655
Sn2 Ca5 Ca9 138.718(19) 4_565 2_655
Sn3 Ca5 Ca9 56.754(12) 3_665 2_655
Ca11 Ca5 Ca9 107.845(18) 3_665 2_655
Ca3 Ca5 Ca9 103.706(18) . 2_655
C2 Ca5 Sn1 84.05(6) . 4_575
C3 Ca5 Sn1 83.97(5) . 4_575
C1 Ca5 Sn1 86.11(5) 2_655 4_575
C8 Ca5 Sn1 158.02(7) . 4_575
Sn2 Ca5 Sn1 103.283(15) 4_565 4_575
Sn3 Ca5 Sn1 96.628(13) 3_665 4_575
Ca11 Ca5 Sn1 52.727(12) 3_665 4_575
Ca3 Ca5 Sn1 116.778(17) . 4_575
Ca9 Ca5 Sn1 116.240(16) 2_655 4_575
C2 Ca5 Ca8 68.76(6) . 1_565
C3 Ca5 Ca8 93.86(5) . 1_565
C1 Ca5 Ca8 46.22(5) 2_655 1_565
C8 Ca5 Ca8 112.19(7) . 1_565
Sn2 Ca5 Ca8 154.972(19) 4_565 1_565
Sn3 Ca5 Ca8 59.490(12) 3_665 1_565
Ca11 Ca5 Ca8 68.939(15) 3_665 1_565
Ca3 Ca5 Ca8 136.718(18) . 1_565
Ca9 Ca5 Ca8 57.155(14) 2_655 1_565
Sn1 Ca5 Ca8 59.535(13) 4_575 1_565
C2 Ca5 Ca2 65.64(6) . 2
C3 Ca5 Ca2 42.04(5) . 2
C1 Ca5 Ca2 91.09(5) 2_655 2
C8 Ca5 Ca2 109.21(8) . 2
Sn2 Ca5 Ca2 77.423(14) 4_565 2
Sn3 Ca5 Ca2 154.916(19) 3_665 2
Ca11 Ca5 Ca2 101.884(17) 3_665 2
Ca3 Ca5 Ca2 58.475(14) . 2
Ca9 Ca5 Ca2 133.183(18) 2_655 2
Sn1 Ca5 Ca2 58.389(11) 4_575 2
Ca8 Ca5 Ca2 104.032(17) 1_565 2
C5 Ca6 C4 29.15(8) . .
C5 Ca6 C6 28.79(8) . .
C4 Ca6 C6 57.93(7) . .
C5 Ca6 Sn1 128.34(6) . .
C4 Ca6 Sn1 99.53(5) . .
C6 Ca6 Sn1 156.07(5) . .
C5 Ca6 Sn3 117.68(6) . 4_566
C4 Ca6 Sn3 146.71(5) . 4_566
C6 Ca6 Sn3 88.92(5) . 4_566
Sn1 Ca6 Sn3 112.674(15) . 4_566
C5 Ca6 Ca7 129.61(6) . 4_566
C4 Ca6 Ca7 137.11(5) . 4_566
C6 Ca6 Ca7 113.10(5) . 4_566
Sn1 Ca6 Ca7 88.625(15) . 4_566
Sn3 Ca6 Ca7 55.129(12) 4_566 4_566
C5 Ca6 Ca9 67.12(6) . .
C4 Ca6 Ca9 92.89(5) . .
C6 Ca6 Ca9 43.02(5) . .
Sn1 Ca6 Ca9 142.90(2) . .
Sn3 Ca6 Ca9 56.246(13) 4_566 .
Ca7 Ca6 Ca9 105.608(17) 4_566 .
C5 Ca6 Sn2 83.86(6) . .
C4 Ca6 Sn2 85.13(5) . .
C6 Ca6 Sn2 84.77(5) . .
Sn1 Ca6 Sn2 102.414(15) . .
Sn3 Ca6 Sn2 95.605(14) 4_566 .
Ca7 Ca6 Sn2 52.075(11) 4_566 .
Ca9 Ca6 Sn2 113.437(16) . .
C5 Ca6 Ca10 68.80(6) . 2_645
C4 Ca6 Ca10 93.98(5) . 2_645
C6 Ca6 Ca10 46.20(5) . 2_645
Sn1 Ca6 Ca10 154.461(19) . 2_645
Sn3 Ca6 Ca10 60.061(12) 4_566 2_645
Ca7 Ca6 Ca10 66.972(15) 4_566 2_645
Ca9 Ca6 Ca10 56.737(13) . 2_645
Sn2 Ca6 Ca10 57.083(12) . 2_645
C5 Ca6 Ca3 66.33(6) . .
C4 Ca6 Ca3 43.32(5) . .
C6 Ca6 Ca3 90.87(5) . .
Sn1 Ca6 Ca3 65.471(13) . .
Sn3 Ca6 Ca3 146.997(19) 4_566 .
Ca7 Ca6 Ca3 150.335(19) 4_566 .
Ca9 Ca6 Ca3 103.875(18) . .
Sn2 Ca6 Ca3 117.241(16) . .
Ca10 Ca6 Ca3 135.127(18) 2_645 .
C5 Ca6 Ca1 67.33(6) . 2_545
C4 Ca6 Ca1 43.20(5) . 2_545
C6 Ca6 Ca1 93.15(5) . 2_545
Sn1 Ca6 Ca1 71.219(13) . 2_545
Sn3 Ca6 Ca1 156.816(19) 4_566 2_545
Ca7 Ca6 Ca1 103.319(18) 4_566 2_545
Ca9 Ca6 Ca1 134.447(18) . 2_545
Sn2 Ca6 Ca1 61.668(12) . 2_545
Ca10 Ca6 Ca1 105.985(18) 2_645 2_545
Ca3 Ca6 Ca1 56.121(14) . 2_545
C5 Ca6 Ca11 110.51(6) . 2_655
C4 Ca6 Ca11 97.33(5) . 2_655
C6 Ca6 Ca11 118.28(5) . 2_655
Sn1 Ca6 Ca11 51.884(11) . 2_655
Sn3 Ca6 Ca11 96.063(15) 4_566 2_655
Ca7 Ca6 Ca11 119.708(17) 4_566 2_655
Ca9 Ca6 Ca11 92.069(17) . 2_655
Sn2 Ca6 Ca11 154.281(17) . 2_655
Ca10 Ca6 Ca11 147.342(19) 2_645 2_655
Ca3 Ca6 Ca11 55.594(13) . 2_655
Ca1 Ca6 Ca11 103.191(16) 2_545 2_655
C5 Ca7 C8 88.93(11) . .
C5 Ca7 C6 28.75(8) . .
C8 Ca7 C6 92.23(11) . .
C5 Ca7 C4 27.33(7) . .
C8 Ca7 C4 83.80(11) . .
C6 Ca7 C4 56.03(7) . .
C5 Ca7 C7 92.43(8) . .
C8 Ca7 C7 23.19(10) . .
C6 Ca7 C7 84.38(7) . .
C4 Ca7 C7 97.40(7) . .
C5 Ca7 Sn2 117.06(6) . 4_565
C8 Ca7 Sn2 100.08(9) . 4_565
C6 Ca7 Sn2 143.86(5) . 4_565
C4 Ca7 Sn2 91.47(5) . 4_565
C7 Ca7 Sn2 118.33(6) . 4_565
C5 Ca7 Sn3 120.37(6) . .
C8 Ca7 Sn3 117.03(9) . .
C6 Ca7 Sn3 93.76(5) . .
C4 Ca7 Sn3 145.32(5) . .
C7 Ca7 Sn3 95.76(6) . .
Sn2 Ca7 Sn3 110.024(15) 4_565 .
C5 Ca7 Ca9 70.16(6) . .
C8 Ca7 Ca9 70.92(9) . .
C6 Ca7 Ca9 45.39(5) . .
C4 Ca7 Ca9 93.85(5) . .
C7 Ca7 Ca9 51.33(6) . .
Sn2 Ca7 Ca9 168.94(2) 4_565 .
Sn3 Ca7 Ca9 70.159(14) . .
C5 Ca7 Ca6 109.69(6) . 4_565
C8 Ca7 Ca6 160.16(10) . 4_565
C6 Ca7 Ca6 107.36(5) . 4_565
C4 Ca7 Ca6 109.46(5) . 4_565
C7 Ca7 Ca6 152.90(6) . 4_565
Sn2 Ca7 Ca6 65.843(14) 4_565 4_565
Sn3 Ca7 Ca6 59.893(12) . 4_565
Ca9 Ca7 Ca6 121.012(19) . 4_565
C5 Ca7 Ca3 69.10(6) . .
C8 Ca7 Ca3 55.69(9) . .
C6 Ca7 Ca3 94.39(5) . .
C4 Ca7 Ca3 45.16(5) . .
C7 Ca7 Ca3 78.13(6) . .
Sn2 Ca7 Ca3 66.359(13) 4_565 .
Sn3 Ca7 Ca3 169.287(19) . .
Ca9 Ca7 Ca3 111.324(18) . .
Ca6 Ca7 Ca3 123.703(19) 4_565 .
C5 Ca7 Ca8 63.97(6) . .
C8 Ca7 Ca8 129.67(9) . .
C6 Ca7 Ca8 44.06(5) . .
C4 Ca7 Ca8 87.13(5) . .
C7 Ca7 Ca8 111.76(6) . .
Sn2 Ca7 Ca8 129.620(18) 4_565 .
Sn3 Ca7 Ca8 58.192(11) . .
Ca9 Ca7 Ca8 60.434(14) . .
Ca6 Ca7 Ca8 67.360(14) 4_565 .
Ca3 Ca7 Ca8 132.196(18) . .
C5 Ca7 Ca2 60.26(6) . 4_565
C8 Ca7 Ca2 115.56(9) . 4_565
C6 Ca7 Ca2 84.15(5) . 4_565
C4 Ca7 Ca2 42.52(5) . 4_565
C7 Ca7 Ca2 135.88(6) . 4_565
Sn2 Ca7 Ca2 59.859(12) 4_565 4_565
Sn3 Ca7 Ca2 127.408(18) . 4_565
Ca9 Ca7 Ca2 129.380(18) . 4_565
Ca6 Ca7 Ca2 70.700(15) 4_565 4_565
Ca3 Ca7 Ca2 60.508(14) . 4_565
Ca8 Ca7 Ca2 87.932(15) . 4_565
C6 Ca8 C1 78.68(8) . 2_645
C6 Ca8 C7 80.48(8) . 2_645
C1 Ca8 C7 78.64(7) 2_645 2_645
C6 Ca8 Sn3 91.13(5) . .
C1 Ca8 Sn3 166.65(5) 2_645 .
C7 Ca8 Sn3 91.27(5) 2_645 .
C6 Ca8 Ca9 106.66(5) . 2_645
C1 Ca8 Ca9 45.19(5) 2_645 2_645
C7 Ca8 Ca9 51.05(5) 2_645 2_645
Sn3 Ca8 Ca9 132.564(18) . 2_645
C6 Ca8 Sn3 163.19(6) . 3_655
C1 Ca8 Sn3 87.63(5) 2_645 3_655
C7 Ca8 Sn3 87.35(5) 2_645 3_655
Sn3 Ca8 Sn3 100.746(14) . 3_655
Ca9 Ca8 Sn3 56.531(12) 2_645 3_655
C6 Ca8 Ca9 42.87(5) . .
C1 Ca8 Ca9 101.18(5) 2_645 .
C7 Ca8 Ca9 50.67(5) 2_645 .
Sn3 Ca8 Ca9 65.507(13) . .
Ca9 Ca8 Ca9 98.497(13) 2_645 .
Sn3 Ca8 Ca9 133.018(18) 3_655 .
C6 Ca8 Sn1 94.64(5) . 4_565
C1 Ca8 Sn1 87.52(5) 2_645 4_565
C7 Ca8 Sn1 165.96(6) 2_645 4_565
Sn3 Ca8 Sn1 102.032(14) . 4_565
Ca9 Ca8 Sn1 119.261(17) 2_645 4_565
Sn3 Ca8 Sn1 94.455(13) 3_655 4_565
Ca9 Ca8 Sn1 131.598(17) . 4_565
C6 Ca8 Ca5 118.10(5) . 1_545
C1 Ca8 Ca5 48.05(5) 2_645 1_545
C7 Ca8 Ca5 110.81(5) 2_645 1_545
Sn3 Ca8 Ca5 145.192(18) . 1_545
Ca9 Ca8 Ca5 59.879(15) 2_645 1_545
Sn3 Ca8 Ca5 55.869(12) 3_655 1_545
Ca9 Ca8 Ca5 149.152(19) . 1_545
Sn1 Ca8 Ca5 59.860(12) 4_565 1_545
C6 Ca8 Ca4 50.59(5) . .
C1 Ca8 Ca4 49.90(5) 2_645 .
C7 Ca8 Ca4 110.65(6) 2_645 .
Sn3 Ca8 Ca4 128.403(16) . .
Ca9 Ca8 Ca4 94.974(16) 2_645 .
Sn3 Ca8 Ca4 125.418(16) 3_655 .
Ca9 Ca8 Ca4 92.704(16) . .
Sn1 Ca8 Ca4 57.313(12) 4_565 .
Ca5 Ca8 Ca4 69.643(14) 1_545 .
C6 Ca8 Ca10 46.01(5) . 2_645
C1 Ca8 Ca10 44.71(5) 2_645 2_645
C7 Ca8 Ca10 51.74(6) 2_645 2_645
Sn3 Ca8 Ca10 121.964(16) . 2_645
Ca9 Ca8 Ca10 60.655(14) 2_645 2_645
Sn3 Ca8 Ca10 117.186(16) 3_655 2_645
Ca9 Ca8 Ca10 56.462(14) . 2_645
Sn1 Ca8 Ca10 115.883(16) 4_565 2_645
Ca5 Ca8 Ca10 92.743(15) 1_545 2_645
Ca4 Ca8 Ca10 58.914(14) . 2_645
C6 Ca8 Ca7 46.89(5) . .
C1 Ca8 Ca7 121.70(5) 2_645 .
C7 Ca8 Ca7 105.99(5) 2_645 .
Sn3 Ca8 Ca7 52.530(11) . .
Ca9 Ca8 Ca7 151.317(19) 2_645 .
Sn3 Ca8 Ca7 149.295(17) 3_655 .
Ca9 Ca8 Ca7 55.525(14) . .
Sn1 Ca8 Ca7 79.262(13) 4_565 .
Ca5 Ca8 Ca7 136.470(19) 1_545 .
Ca4 Ca8 Ca7 76.286(14) . .
Ca10 Ca8 Ca7 92.162(15) 2_645 .
C1 Ca9 C6 168.95(8) . .
C1 Ca9 C7 84.52(8) . .
C6 Ca9 C7 92.33(8) . .
C1 Ca9 C7 97.30(8) . 2_645
C6 Ca9 C7 83.86(8) . 2_645
C7 Ca9 C7 169.10(2) . 2_645
C1 Ca9 C8 76.58(9) . 2_645
C6 Ca9 C8 105.17(9) . 2_645
C7 Ca9 C8 160.27(9) . 2_645
C7 Ca9 C8 21.33(9) 2_645 2_645
C1 Ca9 Sn3 95.61(6) . 4_566
C6 Ca9 Sn3 95.16(5) . 4_566
C7 Ca9 Sn3 93.72(6) . 4_566
C7 Ca9 Sn3 96.78(6) 2_645 4_566
C8 Ca9 Sn3 93.69(7) 2_645 4_566
C1 Ca9 Ca11 52.34(6) . .
C6 Ca9 Ca11 121.10(6) . .
C7 Ca9 Ca11 117.03(6) . .
C7 Ca9 Ca11 57.57(6) 2_645 .
C8 Ca9 Ca11 45.70(6) 2_645 .
Sn3 Ca9 Ca11 128.912(18) 4_566 .
C1 Ca9 Ca7 118.39(6) . .
C6 Ca9 Ca7 52.13(6) . .
C7 Ca9 Ca7 54.71(6) . .
C7 Ca9 Ca7 115.75(6) 2_645 .
C8 Ca9 Ca7 131.04(7) 2_645 .
Sn3 Ca9 Ca7 127.063(18) 4_566 .
Ca11 Ca9 Ca7 103.977(19) . .
C1 Ca9 Ca8 49.88(6) . 2_655
C6 Ca9 Ca8 135.06(6) . 2_655
C7 Ca9 Ca8 54.59(6) . 2_655
C7 Ca9 Ca8 133.87(6) 2_645 2_655
C8 Ca9 Ca8 114.08(7) 2_645 2_655
Sn3 Ca9 Ca8 62.308(13) 4_566 2_655
Ca11 Ca9 Ca8 102.186(17) . 2_655
Ca7 Ca9 Ca8 109.095(19) . 2_655
C1 Ca9 Ca10 138.75(6) . 2_645
C6 Ca9 Ca10 49.96(6) . 2_645
C7 Ca9 Ca10 128.81(6) . 2_645
C7 Ca9 Ca10 55.03(6) 2_645 2_645
C8 Ca9 Ca10 70.66(7) 2_645 2_645
Sn3 Ca9 Ca10 62.964(13) 4_566 2_645
Ca11 Ca9 Ca10 112.566(19) . 2_645
Ca7 Ca9 Ca10 102.073(18) . 2_645
Ca8 Ca9 Ca10 125.256(19) 2_655 2_645
C1 Ca9 Ca5 50.03(6) . 2_645
C6 Ca9 Ca5 139.58(6) . 2_645
C7 Ca9 Ca5 117.42(6) . 2_645
C7 Ca9 Ca5 71.03(6) 2_645 2_645
C8 Ca9 Ca5 52.95(7) 2_645 2_645
Sn3 Ca9 Ca5 58.532(12) 4_566 2_645
Ca11 Ca9 Ca5 70.940(16) . 2_645
Ca7 Ca9 Ca5 168.28(2) . 2_645
Ca8 Ca9 Ca5 62.966(15) 2_655 2_645
Ca10 Ca9 Ca5 89.645(17) 2_645 2_645
C1 Ca9 Ca6 137.09(6) . .
C6 Ca9 Ca6 49.17(5) . .
C7 Ca9 Ca6 66.36(6) . .
C7 Ca9 Ca6 117.33(6) 2_645 .
C8 Ca9 Ca6 132.46(7) 2_645 .
Sn3 Ca9 Ca6 57.870(12) 4_566 .
Ca11 Ca9 Ca6 170.25(2) . .
Ca7 Ca9 Ca6 70.027(15) . .
Ca8 Ca9 Ca6 87.213(17) 2_655 .
Ca10 Ca9 Ca6 62.657(15) 2_645 .
Ca5 Ca9 Ca6 116.396(19) 2_645 .
C1 Ca10 C6 78.45(8) . 2_655
C1 Ca10 C7 78.41(8) . .
C6 Ca10 C7 78.59(7) 2_655 .
C1 Ca10 Sn3 91.84(5) . .
C6 Ca10 Sn3 166.49(5) 2_655 .
C7 Ca10 Sn3 90.34(5) . .
C1 Ca10 Ca9 106.35(5) . 2_655
C6 Ca10 Ca9 45.12(5) 2_655 2_655
C7 Ca10 Ca9 52.28(5) . 2_655
Sn3 Ca10 Ca9 131.688(18) . 2_655
C1 Ca10 Sn2 93.65(5) . 2_655
C6 Ca10 Sn2 88.52(5) 2_655 2_655
C7 Ca10 Sn2 165.95(6) . 2_655
Sn3 Ca10 Sn2 101.594(14) . 2_655
Ca9 Ca10 Sn2 120.793(16) 2_655 2_655
C1 Ca10 Sn3 162.35(5) . 3_665
C6 Ca10 Sn3 86.32(5) 2_655 3_665
C7 Ca10 Sn3 89.95(6) . 3_665
Sn3 Ca10 Sn3 101.545(14) . 3_665
Ca9 Ca10 Sn3 56.081(12) 2_655 3_665
Sn2 Ca10 Sn3 94.834(13) 2_655 3_665
C1 Ca10 Ca9 42.80(5) . .
C6 Ca10 Ca9 100.98(5) 2_655 .
C7 Ca10 Ca9 48.85(5) . .
Sn3 Ca10 Ca9 65.655(13) . .
Ca9 Ca10 Ca9 98.336(13) 2_655 .
Sn2 Ca10 Ca9 130.127(17) 2_655 .
Sn3 Ca10 Ca9 134.228(18) 3_665 .
C1 Ca10 Ca4 50.70(5) . 2_655
C6 Ca10 Ca4 51.13(5) 2_655 2_655
C7 Ca10 Ca4 110.61(6) . 2_655
Sn3 Ca10 Ca4 128.315(16) . 2_655
Ca9 Ca10 Ca4 96.158(17) 2_655 2_655
Sn2 Ca10 Ca4 56.007(12) 2_655 2_655
Sn3 Ca10 Ca4 124.128(16) 3_665 2_655
Ca9 Ca10 Ca4 92.959(16) . 2_655
C1 Ca10 Ca6 117.08(6) . 2_655
C6 Ca10 Ca6 47.80(5) 2_655 2_655
C7 Ca10 Ca6 112.56(5) . 2_655
Sn3 Ca10 Ca6 145.487(18) . 2_655
Ca9 Ca10 Ca6 60.607(15) 2_655 2_655
Sn2 Ca10 Ca6 60.629(12) 2_655 2_655
Sn3 Ca10 Ca6 55.314(11) 3_665 2_655
Ca9 Ca10 Ca6 148.771(19) . 2_655
Ca4 Ca10 Ca6 68.861(14) 2_655 2_655
C1 Ca10 Ca8 45.74(5) . 2_655
C6 Ca10 Ca8 44.70(5) 2_655 2_655
C7 Ca10 Ca8 50.50(6) . 2_655
Sn3 Ca10 Ca8 121.911(16) . 2_655
Ca9 Ca10 Ca8 60.606(14) 2_655 2_655
Sn2 Ca10 Ca8 115.879(16) 2_655 2_655
Sn3 Ca10 Ca8 116.656(16) 3_665 2_655
Ca9 Ca10 Ca8 56.281(14) . 2_655
Ca4 Ca10 Ca8 60.115(14) 2_655 2_655
Ca6 Ca10 Ca8 92.501(15) 2_655 2_655
C1 Ca10 Ca11 47.01(5) . .
C6 Ca10 Ca11 121.77(5) 2_655 .
C7 Ca10 Ca11 103.89(5) . .
Sn3 Ca10 Ca11 53.164(11) . .
Ca9 Ca10 Ca11 150.953(19) 2_655 .
Sn2 Ca10 Ca11 78.077(13) 2_655 .
Sn3 Ca10 Ca11 150.350(17) 3_665 .
Ca9 Ca10 Ca11 55.198(13) . .
Ca4 Ca10 Ca11 75.690(14) 2_655 .
Ca6 Ca10 Ca11 135.844(19) 2_655 .
Ca8 Ca10 Ca11 91.952(15) 2_655 .
C2 Ca11 C8 82.40(11) 2_645 2_645
C2 Ca11 C1 28.75(7) 2_645 .
C8 Ca11 C1 83.88(11) 2_645 .
C2 Ca11 C3 27.22(7) 2_645 2_645
C8 Ca11 C3 80.92(10) 2_645 2_645
C1 Ca11 C3 55.93(7) . 2_645
C2 Ca11 C7 95.94(8) 2_645 2_645
C8 Ca11 C7 21.45(10) 2_645 2_645
C1 Ca11 C7 87.85(7) . 2_645
C3 Ca11 C7 100.57(7) 2_645 2_645
C2 Ca11 Sn1 117.78(6) 2_645 2_645
C8 Ca11 Sn1 106.12(10) 2_645 2_645
C1 Ca11 Sn1 144.97(5) . 2_645
C3 Ca11 Sn1 91.86(5) 2_645 2_645
C7 Ca11 Sn1 113.84(5) 2_645 2_645
C2 Ca11 Sn3 121.10(6) 2_645 .
C8 Ca11 Sn3 114.33(9) 2_645 .
C1 Ca11 Sn3 94.19(5) . .
C3 Ca11 Sn3 146.11(5) 2_645 .
C7 Ca11 Sn3 93.06(6) 2_645 .
Sn1 Ca11 Sn3 110.799(16) 2_645 .
C2 Ca11 Ca9 70.14(6) 2_645 .
C8 Ca11 Ca9 62.27(10) 2_645 .
C1 Ca11 Ca9 45.78(5) . .
C3 Ca11 Ca9 93.63(5) 2_645 .
C7 Ca11 Ca9 52.51(5) 2_645 .
Sn1 Ca11 Ca9 166.07(2) 2_645 .
Sn3 Ca11 Ca9 70.442(14) . .
C2 Ca11 Ca5 111.86(6) 2_645 3_665
C8 Ca11 Ca5 165.66(10) 2_645 3_665
C1 Ca11 Ca5 109.28(5) . 3_665
C3 Ca11 Ca5 110.89(5) 2_645 3_665
C7 Ca11 Ca5 148.54(6) 2_645 3_665
Sn1 Ca11 Ca5 66.535(13) 2_645 3_665
Sn3 Ca11 Ca5 60.441(13) . 3_665
Ca9 Ca11 Ca5 122.821(19) . 3_665
C2 Ca11 Ca3 67.97(6) 2_645 2_645
C8 Ca11 Ca3 55.81(9) 2_645 2_645
C1 Ca11 Ca3 92.64(5) . 2_645
C3 Ca11 Ca3 45.16(5) 2_645 2_645
C7 Ca11 Ca3 76.47(6) 2_645 2_645
Sn1 Ca11 Ca3 68.135(14) 2_645 2_645
Sn3 Ca11 Ca3 167.28(2) . 2_645
Ca9 Ca11 Ca3 107.420(18) . 2_645
Ca5 Ca11 Ca3 126.790(19) 3_665 2_645
C2 Ca11 Ca1 62.67(6) 2_645 2_645
C8 Ca11 Ca1 114.18(9) 2_645 2_645
C1 Ca11 Ca1 87.37(5) . 2_645
C3 Ca11 Ca1 43.00(5) 2_645 2_645
C7 Ca11 Ca1 135.56(6) 2_645 2_645
Sn1 Ca11 Ca1 57.767(12) 2_645 2_645
Sn3 Ca11 Ca1 131.350(18) . 2_645
Ca9 Ca11 Ca1 132.510(19) . 2_645
Ca5 Ca11 Ca1 73.196(15) 3_665 2_645
Ca3 Ca11 Ca1 59.673(14) 2_645 2_645
C2 Ca11 Ca10 64.88(6) 2_645 .
C8 Ca11 Ca10 121.07(10) 2_645 .
C1 Ca11 Ca10 44.51(5) . .
C3 Ca11 Ca10 87.92(5) 2_645 .
C7 Ca11 Ca10 113.26(5) 2_645 .
Sn1 Ca11 Ca10 132.084(18) 2_645 .
Sn3 Ca11 Ca10 58.202(12) . .
Ca9 Ca11 Ca10 60.991(14) . .
Ca5 Ca11 Ca10 68.950(15) 3_665 .
Ca3 Ca11 Ca10 132.517(18) 2_645 .
Ca1 Ca11 Ca10 93.151(16) 2_645 .
C2 C1 Ca9 130.49(18) 2_645 .
C2 C1 Ca10 121.93(17) 2_645 .
Ca9 C1 Ca10 91.19(8) . .
C2 C1 Ca8 126.42(17) 2_645 2_655
Ca9 C1 Ca8 84.93(7) . 2_655
Ca10 C1 Ca8 89.54(7) . 2_655
C2 C1 Ca11 65.17(14) 2_645 .
Ca9 C1 Ca11 81.89(7) . .
Ca10 C1 Ca11 88.48(7) . .
Ca8 C1 Ca11 166.63(10) 2_655 .
C2 C1 Ca5 62.89(14) 2_645 2_645
Ca9 C1 Ca5 86.31(7) . 2_645
Ca10 C1 Ca5 174.82(10) . 2_645
Ca8 C1 Ca5 85.73(7) 2_655 2_645
Ca11 C1 Ca5 95.64(8) . 2_645
C2 C1 Ca4 60.88(14) 2_645 2_655
Ca9 C1 Ca4 168.00(10) . 2_655
Ca10 C1 Ca4 83.73(7) . 2_655
Ca8 C1 Ca4 84.16(7) 2_655 2_655
Ca11 C1 Ca4 108.75(8) . 2_655
Ca5 C1 Ca4 97.85(7) 2_645 2_655
C1 C2 C3 176.1(3) 2_655 .
C1 C2 Ca5 88.46(15) 2_655 .
C3 C2 Ca5 87.75(15) . .
C1 C2 Ca4 91.47(16) 2_655 1_565
C3 C2 Ca4 91.23(16) . 1_565
Ca5 C2 Ca4 117.46(10) . 1_565
C1 C2 Ca11 86.09(16) 2_655 2_655
C3 C2 Ca11 94.25(16) . 2_655
Ca5 C2 Ca11 110.84(9) . 2_655
Ca4 C2 Ca11 131.55(10) 1_565 2_655
C2 C3 Ca1 118.59(17) . .
C2 C3 Ca2 131.32(17) . 2
Ca1 C3 Ca2 90.31(8) . 2
C2 C3 Ca3 124.85(17) . .
Ca1 C3 Ca3 90.52(8) . .
Ca2 C3 Ca3 90.00(8) 2 .
C2 C3 Ca5 63.14(13) . .
Ca1 C3 Ca5 174.86(10) . .
Ca2 C3 Ca5 91.66(7) 2 .
Ca3 C3 Ca5 84.73(7) . .
C2 C3 Ca4 60.79(14) . 1_565
Ca1 C3 Ca4 86.96(7) . 1_565
Ca2 C3 Ca4 84.89(7) 2 1_565
Ca3 C3 Ca4 174.29(10) . 1_565
Ca5 C3 Ca4 97.95(7) . 1_565
C2 C3 Ca11 58.53(14) . 2_655
Ca1 C3 Ca11 85.36(7) . 2_655
Ca2 C3 Ca11 169.87(10) 2 2_655
Ca3 C3 Ca11 80.90(7) . 2_655
Ca5 C3 Ca11 91.92(7) . 2_655
Ca4 C3 Ca11 103.98(8) 1_565 2_655
C5 C4 Ca1 132.17(17) . 2_545
C5 C4 Ca3 128.46(18) . .
Ca1 C4 Ca3 86.69(7) 2_545 .
C5 C4 Ca2 114.51(17) . 4_565
Ca1 C4 Ca2 91.04(8) 2_545 4_565
Ca3 C4 Ca2 92.85(8) . 4_565
C5 C4 Ca6 63.66(14) . .
Ca1 C4 Ca6 89.50(7) 2_545 .
Ca3 C4 Ca6 89.32(7) . .
Ca2 C4 Ca6 177.79(11) 4_565 .
C5 C4 Ca4 60.92(14) . .
Ca1 C4 Ca4 85.60(7) 2_545 .
Ca3 C4 Ca4 170.62(10) . .
Ca2 C4 Ca4 81.97(7) 4_565 .
Ca6 C4 Ca4 95.94(7) . .
C5 C4 Ca7 58.92(13) . .
Ca1 C4 Ca7 167.66(10) 2_545 .
Ca3 C4 Ca7 81.15(7) . .
Ca2 C4 Ca7 87.49(7) 4_565 .
Ca6 C4 Ca7 92.43(7) . .
Ca4 C4 Ca7 106.30(8) . .
C6 C5 C4 175.1(3) . .
C6 C5 Ca6 88.12(16) . .
C4 C5 Ca6 87.19(15) . .
C6 C5 Ca7 86.68(15) . .
C4 C5 Ca7 93.75(16) . .
Ca6 C5 Ca7 110.83(9) . .
C6 C5 Ca4 91.83(16) . .
C4 C5 Ca4 91.29(16) . .
Ca6 C5 Ca4 114.08(9) . .
Ca7 C5 Ca4 134.99(10) . .
C5 C6 Ca9 131.80(18) . .
C5 C6 Ca8 120.61(17) . .
Ca9 C6 Ca8 91.17(8) . .
C5 C6 Ca10 126.56(17) . 2_645
Ca9 C6 Ca10 84.92(7) . 2_645
Ca8 C6 Ca10 89.30(7) . 2_645
C5 C6 Ca7 64.57(14) . .
Ca9 C6 Ca7 82.48(7) . .
Ca8 C6 Ca7 89.06(7) . .
Ca10 C6 Ca7 167.26(10) 2_645 .
C5 C6 Ca6 63.10(14) . .
Ca9 C6 Ca6 87.82(7) . .
Ca8 C6 Ca6 175.25(10) . .
Ca10 C6 Ca6 86.00(7) 2_645 .
Ca7 C6 Ca6 95.41(8) . .
C5 C6 Ca4 60.65(14) . .
Ca9 C6 Ca4 166.43(10) . .
Ca8 C6 Ca4 84.49(7) . .
Ca10 C6 Ca4 82.18(7) 2_645 .
Ca7 C6 Ca4 110.23(8) . .
Ca6 C6 Ca4 95.45(7) . .
C8 C7 Ca9 123.3(3) . .
C8 C7 Ca9 93.7(2) . 2_655
Ca9 C7 Ca9 142.59(12) . 2_655
C8 C7 Ca7 61.6(2) . .
Ca9 C7 Ca7 73.95(6) . .
Ca9 C7 Ca7 127.55(10) 2_655 .
C8 C7 Ca8 145.5(2) . 2_655
Ca9 C7 Ca8 74.37(7) . 2_655
Ca9 C7 Ca8 77.37(7) 2_655 2_655
Ca7 C7 Ca8 147.81(10) . 2_655
C8 C7 Ca10 131.8(3) . .
Ca9 C7 Ca10 77.73(7) . .
Ca9 C7 Ca10 72.68(7) 2_655 .
Ca7 C7 Ca10 90.09(7) . .
Ca8 C7 Ca10 77.76(8) 2_655 .
C8 C7 Ca11 54.2(2) . 2_655
Ca9 C7 Ca11 134.32(10) . 2_655
Ca9 C7 Ca11 69.92(6) 2_655 2_655
Ca7 C7 Ca11 114.64(10) . 2_655
Ca8 C7 Ca11 91.77(7) 2_655 2_655
Ca10 C7 Ca11 142.52(9) . 2_655
C7 C8 Ca11 104.4(2) . 2_655
C7 C8 Ca7 95.2(2) . .
Ca11 C8 Ca7 156.52(18) 2_655 .
C7 C8 Ca3 163.0(3) . .
Ca11 C8 Ca3 78.90(10) 2_655 .
Ca7 C8 Ca3 78.67(10) . .
C7 C8 Ca5 123.4(3) . .
Ca11 C8 Ca5 92.49(11) 2_655 .
Ca7 C8 Ca5 87.38(11) . .
Ca3 C8 Ca5 72.58(9) . .
C7 C8 Ca9 65.0(2) . 2_655
Ca11 C8 Ca9 72.03(9) 2_655 2_655
Ca7 C8 Ca9 129.28(15) . 2_655
Ca3 C8 Ca9 130.96(13) . 2_655
Ca5 C8 Ca9 70.23(9) . 2_655

loop_
_geom_bond_atom_site_label_1
_geom_bond_atom_site_label_2
_geom_bond_distance
_geom_bond_site_symmetry_2
Sn1 Ca11 3.1594(5) 2_655
Sn1 Ca6 3.2183(5) .
Sn1 Ca2 3.2928(5) .
Sn1 Ca1 3.3359(6) .
Sn1 Ca4 3.5048(6) 4_566
Sn1 Ca4 3.5242(6) 2
Sn1 Ca2 3.6190(5) 3_566
Sn1 Ca8 3.6300(6) 4_566
Sn1 Ca5 3.6420(6) 4_576
Sn1 Ca3 3.7644(6) .
Sn2 Ca7 3.1388(5) 4_566
Sn2 Ca5 3.1881(5) 4_566
Sn2 Ca3 3.1901(6) 2_545
Sn2 Ca4 3.3499(6) .
Sn2 Ca2 3.4874(5) .
Sn2 Ca10 3.4974(6) 2_645
Sn2 Ca1 3.5237(6) 1_545
Sn2 Ca6 3.6307(6) .
Sn2 Ca3 3.6705(6) 4_566
Sn2 Ca1 3.7612(6) 2_545
Sn3 Ca7 3.1835(5) .
Sn3 Ca11 3.1983(5) .
Sn3 Ca9 3.2957(6) 4_565
Sn3 Ca6 3.3567(6) 4_565
Sn3 Ca5 3.3610(5) 3_665
Sn3 Ca10 3.3963(5) .
Sn3 Ca8 3.4087(5) .
Sn3 Ca8 3.4982(5) 3_655
Sn3 Ca10 3.5375(5) 3_665
Sn3 Ca9 3.8122(6) .
Ca1 C3 2.519(2) .
Ca1 C4 2.537(2) 2
Ca1 Ca3 3.4851(7) 2
Ca1 Sn2 3.5237(6) 1_565
Ca1 Ca2 3.5789(7) 2
Ca1 Ca3 3.5939(7) .
Ca1 Ca2 3.6281(7) 3_566
Ca1 Ca4 3.6662(7) 2
Ca1 Ca11 3.6817(8) 2_655
Ca1 Ca4 3.6885(7) 1_565
Ca1 Ca6 3.7065(8) 2
Ca2 C3 2.528(2) 2_545
Ca2 C4 2.547(2) 4_566
Ca2 Ca4 3.5458(7) 4_566
Ca2 Ca1 3.5789(7) 2_545
Ca2 Ca3 3.5841(7) 2_545
Ca2 Sn1 3.6190(5) 3_566
Ca2 Ca4 3.6239(7) 2
Ca2 Ca1 3.6281(7) 3_566
Ca2 Ca3 3.6859(7) 4_566
Ca2 Ca7 3.7655(7) 4_566
Ca3 C4 2.540(2) .
Ca3 C3 2.540(2) .
Ca3 C8 2.982(4) .
Ca3 Sn2 3.1901(6) 2
Ca3 Ca1 3.4851(7) 2_545
Ca3 Ca11 3.5375(7) 2_655
Ca3 Ca7 3.5399(7) .
Ca3 Ca5 3.5536(7) .
Ca3 Ca2 3.5840(7) 2
Ca3 Sn2 3.6705(6) 4_565
Ca3 Ca2 3.6859(7) 4_565
Ca4 C2 2.472(2) 1_545
Ca4 C5 2.490(2) .
Ca4 C1 2.828(2) 2_645
Ca4 C3 2.831(2) 1_545
Ca4 C4 2.848(2) .
Ca4 C6 2.855(2) .
Ca4 Sn1 3.5048(6) 4_565
Ca4 Sn1 3.5242(6) 2_545
Ca4 Ca2 3.5459(7) 4_565
Ca4 Ca2 3.6239(7) 2_545
Ca4 Ca10 3.6329(7) 2_645
Ca5 C2 2.437(2) .
Ca5 C3 2.729(2) .
Ca5 C1 2.736(2) 2_655
Ca5 C8 3.022(4) .
Ca5 Sn2 3.1880(5) 4_565
Ca5 Sn3 3.3611(6) 3_665
Ca5 Ca11 3.4637(7) 3_665
Ca5 Ca9 3.5630(7) 2_655
Ca5 Sn1 3.6420(6) 4_575
Ca5 Ca8 3.6692(7) 1_565
Ca5 Ca2 3.7737(8) 2
Ca6 C5 2.444(2) .
Ca6 C4 2.724(2) .
Ca6 C6 2.739(2) .
Ca6 Sn3 3.3567(6) 4_566
Ca6 Ca7 3.5160(7) 4_566
Ca6 Ca9 3.6178(7) .
Ca6 Ca10 3.6884(7) 2_645
Ca6 Ca1 3.7065(8) 2_545
Ca6 Ca11 3.8762(8) 2_655
Ca7 C5 2.478(2) .
Ca7 C8 2.581(3) .
Ca7 C6 2.739(2) .
Ca7 C4 2.887(2) .
Ca7 C7 2.922(3) .
Ca7 Sn2 3.1389(5) 4_565
Ca7 Ca9 3.4398(7) .
Ca7 Ca6 3.5160(7) 4_565
Ca7 Ca8 3.7516(7) .
Ca7 Ca2 3.7655(7) 4_565
Ca8 C6 2.609(2) .
Ca8 C1 2.657(2) 2_645
Ca8 C7 2.929(3) 2_645
Ca8 Ca9 3.4608(7) 2_645
Ca8 Sn3 3.4982(5) 3_655
Ca8 Ca9 3.6293(7) .
Ca8 Sn1 3.6299(6) 4_565
Ca8 Ca5 3.6692(7) 1_545
Ca8 Ca10 3.7092(7) 2_645
Ca9 C1 2.465(2) .
Ca9 C6 2.470(2) .
Ca9 C7 2.795(3) .
Ca9 C7 2.877(3) 2_645
Ca9 C8 3.169(4) 2_645
Ca9 Sn3 3.2956(6) 4_566
Ca9 Ca11 3.4053(7) .
Ca9 Ca8 3.4607(7) 2_655
Ca9 Ca10 3.4720(7) 2_645
Ca9 Ca5 3.5630(7) 2_645
Ca10 C1 2.610(2) .
Ca10 C6 2.669(2) 2_655
Ca10 C7 2.981(3) .
Ca10 Ca9 3.4721(7) 2_655
Ca10 Sn2 3.4973(6) 2_655
Ca10 Sn3 3.5375(5) 3_665
Ca10 Ca4 3.6329(7) 2_655
Ca10 Ca6 3.6883(7) 2_655
Ca10 Ca8 3.7093(7) 2_655
Ca10 Ca11 3.7214(7) .
Ca11 C2 2.477(2) 2_645
Ca11 C8 2.562(3) 2_645
Ca11 C1 2.723(2) .
Ca11 C3 2.896(2) 2_645
Ca11 C7 3.060(3) 2_645
Ca11 Sn1 3.1594(5) 2_645
Ca11 Ca5 3.4637(7) 3_665
Ca11 Ca3 3.5375(7) 2_645
Ca11 Ca1 3.6816(7) 2_645
C1 C2 1.313(3) 2_645
C1 Ca8 2.657(2) 2_655
C1 Ca5 2.736(2) 2_645
C1 Ca4 2.828(2) 2_655
C2 C1 1.313(3) 2_655
C2 C3 1.329(3) .
C2 Ca4 2.472(2) 1_565
C2 Ca11 2.477(2) 2_655
C3 Ca2 2.528(2) 2
C3 Ca4 2.831(2) 1_565
C3 Ca11 2.896(2) 2_655
C4 C5 1.328(3) .
C4 Ca1 2.537(2) 2_545
C4 Ca2 2.547(2) 4_565
C5 C6 1.320(3) .
C6 Ca10 2.669(2) 2_645
C7 C8 1.155(5) .
C7 Ca9 2.877(3) 2_655
C7 Ca8 2.929(3) 2_655
C7 Ca11 3.060(3) 2_655
C8 Ca11 2.562(3) 2_655
C8 Ca9 3.169(4) 2_655
